data_1569661
loop_
_publ_author_name
'Sung, Jiha'

_publ_section_title
;
 2-[5-(2,3-Dimethoxynaphthalen-1-yl)-4,5-dihydro-1H-pyrazol-3-yl]-3-methoxyphenol
;
_journal_coeditor_code HB4442
_journal_issue 8
_journal_name_full IUCrData
_journal_paper_doi 10.1107/S2414314623006685
_journal_volume 8
_journal_year 2023
_chemical_formula_iupac 'C22 H22 N2 O4'
_chemical_formula_moiety 'C22 H22 N2 O4'
_chemical_formula_sum 'C22 H22 N2 O4'
_chemical_formula_weight 378.42
_chemical_name_systematic 2-[5-(2,3-Dimethoxynaphthalen-1-yl)-4,5-dihydro-1<i>H</i>-pyrazol-3-yl]-3-methoxyphenol
_space_group_IT_number 14
_space_group_name_Hall '-P 2yn'
_space_group_name_H-M_alt 'P 1 21/n 1'
_symmetry_cell_setting monoclinic
_symmetry_space_group_name_Hall '-P 2yn'
_symmetry_space_group_name_H-M 'P 1 21/n 1'
_atom_sites_solution_hydrogens geom
_atom_sites_solution_primary direct
_atom_sites_solution_secondary difmap
_audit_creation_method SHELXTL
_cell_angle_alpha 90.00
_cell_angle_beta 94.473(2)
_cell_angle_gamma 90.00
_cell_formula_units_Z 4
_cell_length_a 9.6536(9)
_cell_length_b 9.0435(9)
_cell_length_c 21.599(2)
_cell_measurement_reflns_used 2685
_cell_measurement_temperature 200(2)
_cell_measurement_theta_max 25.86
_cell_measurement_theta_min 2.25
_cell_volume 1879.9(3)
_computing_cell_refinement
;
SMART (Bruker, 2012)
;
_computing_data_collection
;
SMART (Bruker, 2012)
;
_computing_data_reduction
;
SAINT (Bruker, 2012)
;
_computing_molecular_graphics
;
SHELXTL (Sheldrick, 2008)
;
_computing_publication_material
;
publCIF (Westrip, 2010)
;
_computing_structure_refinement
;
SHELXL-2014/7 (Sheldrick, 2015)
;
_computing_structure_solution
;
SHELXS (Sheldrick, 2008)
;
_diffrn_ambient_temperature 200(2)
_diffrn_measured_fraction_theta_full 0.998
_diffrn_measured_fraction_theta_max 0.998
_diffrn_measurement_device_type 'Bruker SMART CCD'
_diffrn_measurement_method 'phi and omega scans'
_diffrn_radiation_monochromator graphite
_diffrn_radiation_source 'fine-focus sealed tube'
_diffrn_radiation_type MoK\a
_diffrn_radiation_wavelength 0.71073
_diffrn_reflns_av_R_equivalents 0.0545
_diffrn_reflns_av_sigmaI/netI 0.0706
_diffrn_reflns_limit_h_max 11
_diffrn_reflns_limit_h_min -11
_diffrn_reflns_limit_k_max 10
_diffrn_reflns_limit_k_min -11
_diffrn_reflns_limit_l_max 26
_diffrn_reflns_limit_l_min -21
_diffrn_reflns_number 11235
_diffrn_reflns_theta_full 26.01
_diffrn_reflns_theta_max 26.01
_diffrn_reflns_theta_min 1.89
_exptl_absorpt_coefficient_mu 0.093
_exptl_absorpt_correction_type none
_exptl_crystal_colour Colorless
_exptl_crystal_density_diffrn 1.337
_exptl_crystal_density_method 'not measured'
_exptl_crystal_description Block
_exptl_crystal_F_000 800
_exptl_crystal_size_max 0.26
_exptl_crystal_size_mid 0.21
_exptl_crystal_size_min 0.08
_refine_diff_density_max 0.456
_refine_diff_density_min -0.279
_refine_ls_extinction_method none
_refine_ls_goodness_of_fit_ref 0.922
_refine_ls_hydrogen_treatment constr
_refine_ls_matrix_type full
_refine_ls_number_parameters 257
_refine_ls_number_reflns 3687
_refine_ls_number_restraints 0
_refine_ls_restrained_S_all 0.922
_refine_ls_R_factor_all 0.1143
_refine_ls_R_factor_gt 0.0586
_refine_ls_shift/su_max 0.000
_refine_ls_shift/su_mean 0.000
_refine_ls_structure_factor_coef Fsqd
_refine_ls_weighting_details 'calc w=1/[\s^2^(Fo^2^)+(0.0930P)^2^+0.0000P] where P=(Fo^2^+2Fc^2^)/3'
_refine_ls_weighting_scheme calc
_refine_ls_wR_factor_gt 0.1491
_refine_ls_wR_factor_ref 0.1841
_reflns_number_gt 1933
_reflns_number_total 3687
_reflns_threshold_expression I>2sigma(I)
_cod_data_source_file hb4442.cif
_cod_data_source_block I
_cod_original_sg_symbol_H-M P21/n
_cod_database_code 1569661

loop_
_symmetry_equiv_pos_as_xyz
'x, y, z'
'-x+1/2, y+1/2, -z+1/2'
'-x, -y, -z'
'x-1/2, -y-1/2, z-1/2'

loop_
_atom_site_type_symbol
_atom_site_label
_atom_site_fract_x
_atom_site_fract_y
_atom_site_fract_z
_atom_site_U_iso_or_equiv
_atom_site_adp_type
_atom_site_calc_flag
_atom_site_refinement_flags
_atom_site_occupancy
_atom_site_symmetry_multiplicity
_atom_site_disorder_assembly
_atom_site_disorder_group
O O1 0.8751(3) 1.3353(3) 0.02640(12) 0.0694(7) Uani d . 1 1 . .
H H1 0.8035 1.2849 0.0310 0.104 Uiso calc R 1 1 . .
C C1 0.9888(3) 1.2574(4) 0.04692(14) 0.0506(8) Uani d . 1 1 . .
C C2 0.9795(3) 1.1101(3) 0.06640(12) 0.0398(7) Uani d . 1 1 . .
C C3 1.1048(3) 1.0390(4) 0.08642(13) 0.0501(8) Uani d . 1 1 . .
C C4 1.2308(3) 1.1127(5) 0.08911(15) 0.0671(11) Uani d . 1 1 . .
H H4 1.3138 1.0633 0.1038 0.080 Uiso calc R 1 1 . .
C C5 1.2350(4) 1.2572(6) 0.07051(17) 0.0747(13) Uani d . 1 1 . .
H H5 1.3216 1.3076 0.0726 0.090 Uiso calc R 1 1 . .
C C6 1.1167(4) 1.3309(4) 0.04891(17) 0.0701(11) Uani d . 1 1 . .
H H6 1.1215 1.4306 0.0354 0.084 Uiso calc R 1 1 . .
O O2 1.0935(2) 0.8949(3) 0.10310(11) 0.0653(7) Uani d . 1 1 . .
C C7 1.2171(3) 0.8106(5) 0.11670(17) 0.0791(13) Uani d . 1 1 . .
H H7A 1.2748 0.8154 0.0814 0.119 Uiso calc R 1 1 . .
H H7B 1.1924 0.7074 0.1243 0.119 Uiso calc R 1 1 . .
H H7C 1.2689 0.8511 0.1537 0.119 Uiso calc R 1 1 . .
C C8 0.8433(3) 1.0377(3) 0.06725(11) 0.0335(6) Uani d . 1 1 . .
C C9 0.8141(3) 0.8850(3) 0.09064(13) 0.0373(7) Uani d . 1 1 . .
H H9A 0.8446 0.8750 0.1353 0.045 Uiso calc R 1 1 . .
H H9B 0.8610 0.8086 0.0669 0.045 Uiso calc R 1 1 . .
C C10 0.6550(3) 0.8726(3) 0.07970(12) 0.0345(7) Uani d . 1 1 . .
H H10 0.6331 0.8009 0.0451 0.041 Uiso calc R 1 1 . .
N N1 0.7304(2) 1.1080(3) 0.04944(10) 0.0396(6) Uani d . 1 1 . .
N N2 0.6126(2) 1.0220(3) 0.05752(11) 0.0441(6) Uani d . 1 1 . .
H H2A 0.5262 1.0522 0.0505 0.053 Uiso calc R 1 1 . .
C C11 0.5866(2) 0.8181(3) 0.13617(11) 0.0320(6) Uani d . 1 1 . .
C C12 0.5293(3) 0.6788(3) 0.13404(12) 0.0364(7) Uani d . 1 1 . .
C C13 0.4716(3) 0.6134(3) 0.18643(13) 0.0405(7) Uani d . 1 1 . .
C C14 0.4723(3) 0.6915(3) 0.23996(13) 0.0442(8) Uani d . 1 1 . .
H H14 0.4354 0.6478 0.2751 0.053 Uiso calc R 1 1 . .
C C15 0.5264(3) 0.8358(3) 0.24460(12) 0.0401(7) Uani d . 1 1 . .
C C16 0.5249(3) 0.9182(4) 0.30062(14) 0.0544(9) Uani d . 1 1 . .
H H16 0.4853 0.8758 0.3354 0.065 Uiso calc R 1 1 . .
C C17 0.5787(3) 1.0556(4) 0.30515(15) 0.0596(9) Uani d . 1 1 . .
H H17 0.5734 1.1103 0.3424 0.072 Uiso calc R 1 1 . .
C C18 0.6427(3) 1.1186(4) 0.25521(15) 0.0561(9) Uani d . 1 1 . .
H H18 0.6841 1.2137 0.2595 0.067 Uiso calc R 1 1 . .
C C19 0.6453(3) 1.0430(3) 0.20025(14) 0.0473(8) Uani d . 1 1 . .
H H19 0.6875 1.0876 0.1666 0.057 Uiso calc R 1 1 . .
C C20 0.5872(3) 0.9015(3) 0.19266(12) 0.0361(7) Uani d . 1 1 . .
O O3 0.51575(19) 0.5996(2) 0.07876(9) 0.0458(6) Uani d . 1 1 . .
C C21 0.6160(4) 0.4843(4) 0.07440(16) 0.0641(10) Uani d . 1 1 . .
H H21A 0.7097 0.5268 0.0779 0.096 Uiso calc R 1 1 . .
H H21B 0.5998 0.4341 0.0343 0.096 Uiso calc R 1 1 . .
H H21C 0.6073 0.4129 0.1080 0.096 Uiso calc R 1 1 . .
O O4 0.4194(2) 0.4742(2) 0.17676(10) 0.0552(6) Uani d . 1 1 . .
C C22 0.3611(4) 0.4043(4) 0.22780(17) 0.0702(11) Uani d . 1 1 . .
H H22A 0.4324 0.3948 0.2624 0.105 Uiso calc R 1 1 . .
H H22B 0.3269 0.3059 0.2152 0.105 Uiso calc R 1 1 . .
H H22C 0.2839 0.4641 0.2409 0.105 Uiso calc R 1 1 . .

loop_
_atom_site_aniso_label
_atom_site_aniso_U_11
_atom_site_aniso_U_22
_atom_site_aniso_U_33
_atom_site_aniso_U_12
_atom_site_aniso_U_13
_atom_site_aniso_U_23
O1 0.0720(17) 0.0475(15) 0.0932(19) -0.0040(13) 0.0345(15) 0.0078(13)
C1 0.053(2) 0.054(2) 0.0474(19) -0.0117(17) 0.0242(15) -0.0107(16)
C2 0.0361(16) 0.055(2) 0.0295(15) -0.0084(15) 0.0084(12) -0.0068(14)
C3 0.0368(18) 0.079(3) 0.0350(17) -0.0054(17) 0.0065(13) -0.0057(16)
C4 0.0354(19) 0.121(4) 0.045(2) -0.014(2) 0.0082(15) -0.011(2)
C5 0.054(2) 0.120(4) 0.053(2) -0.042(3) 0.0256(18) -0.036(2)
C6 0.079(3) 0.072(3) 0.064(2) -0.034(2) 0.037(2) -0.024(2)
O2 0.0289(12) 0.096(2) 0.0708(16) 0.0136(12) 0.0008(10) 0.0202(14)
C7 0.0374(19) 0.132(4) 0.067(2) 0.027(2) -0.0023(17) 0.014(2)
C8 0.0325(15) 0.0428(17) 0.0259(14) -0.0002(13) 0.0057(11) -0.0012(12)
C9 0.0307(15) 0.0443(17) 0.0373(16) 0.0040(13) 0.0057(12) 0.0031(13)
C10 0.0331(15) 0.0417(17) 0.0288(15) -0.0007(13) 0.0035(11) -0.0003(13)
N1 0.0344(13) 0.0459(15) 0.0393(14) 0.0032(12) 0.0074(10) 0.0079(11)
N2 0.0241(12) 0.0538(16) 0.0536(16) 0.0054(11) -0.0020(10) 0.0145(12)
C11 0.0213(13) 0.0447(17) 0.0297(15) 0.0025(12) 0.0001(11) -0.0004(12)
C12 0.0302(15) 0.0444(18) 0.0349(16) 0.0035(13) 0.0050(12) -0.0011(13)
C13 0.0355(16) 0.0420(18) 0.0438(18) 0.0007(14) 0.0028(13) 0.0044(14)
C14 0.0360(16) 0.059(2) 0.0376(18) 0.0008(15) 0.0018(13) 0.0097(15)
C15 0.0308(15) 0.061(2) 0.0281(15) 0.0051(14) -0.0006(12) -0.0056(14)
C16 0.0481(19) 0.077(3) 0.0387(18) -0.0045(18) 0.0085(14) -0.0060(17)
C17 0.063(2) 0.074(3) 0.043(2) -0.004(2) 0.0132(17) -0.0211(18)
C18 0.0483(19) 0.059(2) 0.060(2) -0.0057(16) 0.0004(16) -0.0177(18)
C19 0.0406(17) 0.059(2) 0.0434(18) -0.0050(16) 0.0088(14) -0.0124(16)
C20 0.0263(14) 0.0462(18) 0.0360(16) -0.0035(13) 0.0034(12) -0.0051(13)
O3 0.0458(12) 0.0512(13) 0.0400(12) -0.0005(10) 0.0016(9) -0.0119(10)
C21 0.065(2) 0.064(2) 0.063(2) 0.0168(19) 0.0026(18) -0.0185(18)
O4 0.0632(14) 0.0494(14) 0.0546(14) -0.0158(12) 0.0142(11) 0.0026(11)
C22 0.073(2) 0.062(2) 0.077(3) -0.016(2) 0.016(2) 0.016(2)

loop_
_atom_type_symbol
_atom_type_description
_atom_type_scat_dispersion_real
_atom_type_scat_dispersion_imag
_atom_type_scat_source
C C 0.0033 0.0016 'International Tables Vol C Tables 4.2.6.8 and 6.1.1.4'
H H 0.0000 0.0000 'International Tables Vol C Tables 4.2.6.8 and 6.1.1.4'
N N 0.0061 0.0033 'International Tables Vol C Tables 4.2.6.8 and 6.1.1.4'
O O 0.0106 0.0060 'International Tables Vol C Tables 4.2.6.8 and 6.1.1.4'

loop_
_geom_angle_atom_site_label_1
_geom_angle_atom_site_label_2
_geom_angle_atom_site_label_3
_geom_angle_site_symmetry_1
_geom_angle_site_symmetry_3
_geom_angle
_geom_angle_publ_flag
C1 O1 H1 . . 109.5 ?
O1 C1 C6 . . 117.1(3) ?
O1 C1 C2 . . 121.7(3) ?
C6 C1 C2 . . 121.2(3) ?
C1 C2 C3 . . 116.9(3) ?
C1 C2 C8 . . 120.3(3) ?
C3 C2 C8 . . 122.7(3) ?
O2 C3 C4 . . 122.6(3) ?
O2 C3 C2 . . 115.8(3) ?
C4 C3 C2 . . 121.6(4) ?
C5 C4 C3 . . 119.6(4) ?
C5 C4 H4 . . 120.2 ?
C3 C4 H4 . . 120.2 ?
C4 C5 C6 . . 121.4(3) ?
C4 C5 H5 . . 119.3 ?
C6 C5 H5 . . 119.3 ?
C5 C6 C1 . . 119.3(4) ?
C5 C6 H6 . . 120.4 ?
C1 C6 H6 . . 120.4 ?
C3 O2 C7 . . 119.0(3) ?
O2 C7 H7A . . 109.5 ?
O2 C7 H7B . . 109.5 ?
H7A C7 H7B . . 109.5 ?
O2 C7 H7C . . 109.5 ?
H7A C7 H7C . . 109.5 ?
H7B C7 H7C . . 109.5 ?
N1 C8 C2 . . 120.7(3) ?
N1 C8 C9 . . 112.0(2) ?
C2 C8 C9 . . 127.2(2) ?
C8 C9 C10 . . 103.1(2) ?
C8 C9 H9A . . 111.1 ?
C10 C9 H9A . . 111.1 ?
C8 C9 H9B . . 111.1 ?
C10 C9 H9B . . 111.1 ?
H9A C9 H9B . . 109.1 ?
N2 C10 C11 . . 115.5(2) ?
N2 C10 C9 . . 103.3(2) ?
C11 C10 C9 . . 113.1(2) ?
N2 C10 H10 . . 108.2 ?
C11 C10 H10 . . 108.2 ?
C9 C10 H10 . . 108.2 ?
C8 N1 N2 . . 111.3(2) ?
N1 N2 C10 . . 109.9(2) ?
N1 N2 H2A . . 125.0 ?
C10 N2 H2A . . 125.0 ?
C12 C11 C20 . . 119.0(2) ?
C12 C11 C10 . . 118.1(2) ?
C20 C11 C10 . . 122.8(2) ?
C11 C12 O3 . . 120.7(2) ?
C11 C12 C13 . . 122.3(3) ?
O3 C12 C13 . . 116.8(2) ?
C14 C13 O4 . . 126.1(3) ?
C14 C13 C12 . . 118.9(3) ?
O4 C13 C12 . . 115.0(3) ?
C13 C14 C15 . . 121.5(3) ?
C13 C14 H14 . . 119.3 ?
C15 C14 H14 . . 119.3 ?
C14 C15 C16 . . 121.2(3) ?
C14 C15 C20 . . 120.1(3) ?
C16 C15 C20 . . 118.7(3) ?
C17 C16 C15 . . 121.0(3) ?
C17 C16 H16 . . 119.5 ?
C15 C16 H16 . . 119.5 ?
C16 C17 C18 . . 120.6(3) ?
C16 C17 H17 . . 119.7 ?
C18 C17 H17 . . 119.7 ?
C19 C18 C17 . . 120.1(3) ?
C19 C18 H18 . . 120.0 ?
C17 C18 H18 . . 120.0 ?
C18 C19 C20 . . 121.4(3) ?
C18 C19 H19 . . 119.3 ?
C20 C19 H19 . . 119.3 ?
C19 C20 C11 . . 123.7(3) ?
C19 C20 C15 . . 118.1(3) ?
C11 C20 C15 . . 118.2(3) ?
C12 O3 C21 . . 114.4(2) ?
O3 C21 H21A . . 109.5 ?
O3 C21 H21B . . 109.5 ?
H21A C21 H21B . . 109.5 ?
O3 C21 H21C . . 109.5 ?
H21A C21 H21C . . 109.5 ?
H21B C21 H21C . . 109.5 ?
C13 O4 C22 . . 117.0(3) ?
O4 C22 H22A . . 109.5 ?
O4 C22 H22B . . 109.5 ?
H22A C22 H22B . . 109.5 ?
O4 C22 H22C . . 109.5 ?
H22A C22 H22C . . 109.5 ?
H22B C22 H22C . . 109.5 ?

loop_
_geom_bond_atom_site_label_1
_geom_bond_atom_site_label_2
_geom_bond_site_symmetry_2
_geom_bond_distance
_geom_bond_publ_flag
O1 C1 . 1.350(4) ?
O1 H1 . 0.8400 ?
C1 C6 . 1.400(5) ?
C1 C2 . 1.402(4) ?
C2 C3 . 1.407(4) ?
C2 C8 . 1.470(4) ?
C3 O2 . 1.358(4) ?
C3 C4 . 1.385(4) ?
C4 C5 . 1.369(5) ?
C4 H4 . 0.9500 ?
C5 C6 . 1.372(5) ?
C5 H5 . 0.9500 ?
C6 H6 . 0.9500 ?
O2 C7 . 1.427(4) ?
C7 H7A . 0.9800 ?
C7 H7B . 0.9800 ?
C7 H7C . 0.9800 ?
C8 N1 . 1.295(3) ?
C8 C9 . 1.505(4) ?
C9 C10 . 1.539(4) ?
C9 H9A . 0.9900 ?
C9 H9B . 0.9900 ?
C10 N2 . 1.481(3) ?
C10 C11 . 1.514(4) ?
C10 H10 . 1.0000 ?
N1 N2 . 1.400(3) ?
N2 H2A . 0.8800 ?
C11 C12 . 1.376(4) ?
C11 C20 . 1.434(4) ?
C12 O3 . 1.390(3) ?
C12 C13 . 1.428(4) ?
C13 C14 . 1.354(4) ?
C13 O4 . 1.365(3) ?
C14 C15 . 1.406(4) ?
C14 H14 . 0.9500 ?
C15 C16 . 1.422(4) ?
C15 C20 . 1.435(4) ?
C16 C17 . 1.347(4) ?
C16 H16 . 0.9500 ?
C17 C18 . 1.405(5) ?
C17 H17 . 0.9500 ?
C18 C19 . 1.372(4) ?
C18 H18 . 0.9500 ?
C19 C20 . 1.402(4) ?
C19 H19 . 0.9500 ?
O3 C21 . 1.431(3) ?
C21 H21A . 0.9800 ?
C21 H21B . 0.9800 ?
C21 H21C . 0.9800 ?
O4 C22 . 1.424(4) ?
C22 H22A . 0.9800 ?
C22 H22B . 0.9800 ?
C22 H22C . 0.9800 ?

loop_
_geom_hbond_atom_site_label_D
_geom_hbond_atom_site_label_H
_geom_hbond_atom_site_label_A
_geom_hbond_site_symmetry_A
_geom_hbond_distance_DH
_geom_hbond_distance_HA
_geom_hbond_distance_DA
_geom_hbond_angle_DHA
O1 H1 N1 . 0.84 1.81 2.556(3) 148
N2 H2A N2 3_675 0.88 2.68 3.196(5) 118
C6 H6 O1 3_785 0.95 2.50 3.433(5) 166

loop_
_geom_torsion_atom_site_label_1
_geom_torsion_atom_site_label_2
_geom_torsion_atom_site_label_3
_geom_torsion_atom_site_label_4
_geom_torsion_site_symmetry_1
_geom_torsion_site_symmetry_2
_geom_torsion_site_symmetry_3
_geom_torsion_site_symmetry_4
_geom_torsion
_geom_torsion_publ_flag
O1 C1 C2 C3 . . . . 179.5(3) ?
C6 C1 C2 C3 . . . . -1.6(4) ?
O1 C1 C2 C8 . . . . -2.4(4) ?
C6 C1 C2 C8 . . . . 176.5(3) ?
C1 C2 C3 O2 . . . . -177.9(2) ?
C8 C2 C3 O2 . . . . 4.1(4) ?
C1 C2 C3 C4 . . . . 2.5(4) ?
C8 C2 C3 C4 . . . . -175.6(3) ?
O2 C3 C4 C5 . . . . 178.8(3) ?
C2 C3 C4 C5 . . . . -1.6(5) ?
C3 C4 C5 C6 . . . . -0.3(5) ?
C4 C5 C6 C1 . . . . 1.2(5) ?
O1 C1 C6 C5 . . . . 178.8(3) ?
C2 C1 C6 C5 . . . . -0.2(5) ?
C4 C3 O2 C7 . . . . -7.9(4) ?
C2 C3 O2 C7 . . . . 172.5(3) ?
C1 C2 C8 N1 . . . . 0.8(4) ?
C3 C2 C8 N1 . . . . 178.8(3) ?
C1 C2 C8 C9 . . . . -175.6(3) ?
C3 C2 C8 C9 . . . . 2.4(4) ?
N1 C8 C9 C10 . . . . 3.2(3) ?
C2 C8 C9 C10 . . . . 179.8(2) ?
C8 C9 C10 N2 . . . . -5.2(3) ?
C8 C9 C10 C11 . . . . -130.8(2) ?
C2 C8 N1 N2 . . . . -176.4(2) ?
C9 C8 N1 N2 . . . . 0.5(3) ?
C8 N1 N2 C10 . . . . -4.2(3) ?
C11 C10 N2 N1 . . . . 129.9(2) ?
C9 C10 N2 N1 . . . . 5.8(3) ?
N2 C10 C11 C12 . . . . 130.9(3) ?
C9 C10 C11 C12 . . . . -110.3(3) ?
N2 C10 C11 C20 . . . . -53.2(3) ?
C9 C10 C11 C20 . . . . 65.6(3) ?
C20 C11 C12 O3 . . . . 174.4(2) ?
C10 C11 C12 O3 . . . . -9.6(4) ?
C20 C11 C12 C13 . . . . -0.7(4) ?
C10 C11 C12 C13 . . . . 175.3(2) ?
C11 C12 C13 C14 . . . . 0.5(4) ?
O3 C12 C13 C14 . . . . -174.8(2) ?
C11 C12 C13 O4 . . . . -179.7(2) ?
O3 C12 C13 O4 . . . . 5.0(3) ?
O4 C13 C14 C15 . . . . -178.7(3) ?
C12 C13 C14 C15 . . . . 1.0(4) ?
C13 C14 C15 C16 . . . . 179.0(3) ?
C13 C14 C15 C20 . . . . -2.3(4) ?
C14 C15 C16 C17 . . . . 179.0(3) ?
C20 C15 C16 C17 . . . . 0.3(4) ?
C15 C16 C17 C18 . . . . -2.5(5) ?
C16 C17 C18 C19 . . . . 2.9(5) ?
C17 C18 C19 C20 . . . . -1.1(5) ?
C18 C19 C20 C11 . . . . 179.7(3) ?
C18 C19 C20 C15 . . . . -1.1(4) ?
C12 C11 C20 C19 . . . . 178.7(2) ?
C10 C11 C20 C19 . . . . 2.8(4) ?
C12 C11 C20 C15 . . . . -0.5(4) ?
C10 C11 C20 C15 . . . . -176.4(2) ?
C14 C15 C20 C19 . . . . -177.3(2) ?
C16 C15 C20 C19 . . . . 1.5(4) ?
C14 C15 C20 C11 . . . . 2.0(4) ?
C16 C15 C20 C11 . . . . -179.2(2) ?
C11 C12 O3 C21 . . . . 103.7(3) ?
C13 C12 O3 C21 . . . . -80.9(3) ?
C14 C13 O4 C22 . . . . -0.4(4) ?
C12 C13 O4 C22 . . . . 179.8(3) ?
